data_4516578
loop_
_publ_author_name
'Patyk, Ewa'
'Podsiad\/lo, Marcin'
'Katrusiak, Andrzej'

_publ_section_title
;
 Discrete CH&#x00B7;&#x00B7;&#x00B7;N Bonded Patterns Modified by
 Temperature and Pressure in Four Pyrazine Polymorphs
;
_journal_issue 12
_journal_name_full 'Crystal Growth &amp; Design'
_journal_page_first 5670
_journal_paper_doi 10.1021/acs.cgd.5b01475
_journal_volume 15
_journal_year 2015
_chemical_formula_moiety 'C4 H4 N2'
_chemical_formula_sum 'C4 H4 N2'
_chemical_formula_weight 80.09
_chemical_melting_point 325
_chemical_name_common pyrazine
_chemical_name_systematic
; 
pyrazine phase IV
;
_space_group_IT_number 14
_space_group_name_Hall '-P 2yn'
_space_group_name_H-M_alt 'P 1 21/n 1'
_symmetry_cell_setting monoclinic
_symmetry_space_group_name_Hall '-P 2yn'
_symmetry_space_group_name_H-M 'P 1 21/n 1'
_atom_sites_solution_hydrogens geom
_atom_sites_solution_primary direct
_atom_sites_solution_secondary difmap
_audit_creation_method SHELXL-97
_cell_angle_alpha 90.00
_cell_angle_beta 96.15(14)
_cell_angle_gamma 90.00
_cell_formula_units_Z 2
_cell_length_a 9.265(11)
_cell_length_b 5.433(7)
_cell_length_c 3.479(4)
_cell_measurement_reflns_used 703
_cell_measurement_temperature 295(2)
_cell_measurement_theta_max 27.92
_cell_measurement_theta_min 5.81
_cell_volume 174.1(4)
_computing_cell_refinement 'CrysAlisRED (Oxford Diffraction, 2004)'
_computing_data_collection 'CrysAlisCCD (Oxford Diffraction, 2004)'
_computing_data_reduction 'CrysAlisRED (Oxford Diffraction, 2004); REDSHABS (Katrusiak, A.  2003)'
_computing_molecular_graphics 'SHELXTL (Sheldrick, 1990)'
_computing_publication_material 'SHELXL--97 (Sheldrick, 1997)'
_computing_structure_refinement 'SHELXL--97 (Sheldrick, 1997)'
_computing_structure_solution 'SHELXS--97 (Sheldrick, 1997)'
_diffrn_ambient_environment 'diamond-anvil cell'
_diffrn_ambient_pressure 2390000
_diffrn_ambient_temperature 295(2)
_diffrn_measured_fraction_theta_full 0.248
_diffrn_measured_fraction_theta_max 0.248
_diffrn_measurement_device_type 'KM-4 CCD'
_diffrn_measurement_method '\f- and \w-scans'
_diffrn_radiation_monochromator graphite
_diffrn_radiation_source 'fine-focus sealed tube'
_diffrn_radiation_type MoK\a
_diffrn_radiation_wavelength 0.71073
_diffrn_reflns_av_R_equivalents 0.0599
_diffrn_reflns_av_sigmaI/netI 0.0291
_diffrn_reflns_limit_h_max 9
_diffrn_reflns_limit_h_min -9
_diffrn_reflns_limit_k_max 3
_diffrn_reflns_limit_k_min -3
_diffrn_reflns_limit_l_max 4
_diffrn_reflns_limit_l_min -4
_diffrn_reflns_number 703
_diffrn_reflns_theta_full 27.92
_diffrn_reflns_theta_max 27.92
_diffrn_reflns_theta_min 5.81
_diffrn_standards_decay_% 0
_diffrn_standards_interval_count 0
_diffrn_standards_number 0
_exptl_absorpt_coefficient_mu 0.101
_exptl_absorpt_correction_T_max 0.94
_exptl_absorpt_correction_T_min 0.63
_exptl_absorpt_correction_type analytical
_exptl_absorpt_process_details
; 
 Correction for absorption of the diamond-anvil cell and the sample 
 were made using program REDSHABS (Katrusiak, A. (2003) REDSHABS. Adam
 Mickiewicz University Pozna\'n; Katrusiak, A. (2004) Z. Kristallogr.
 219, 461-467).
;
_exptl_crystal_colour colourless
_exptl_crystal_density_diffrn 1.528
_exptl_crystal_density_method 'not measured'
_exptl_crystal_description cylinder
_exptl_crystal_F_000 84
_exptl_crystal_size_max 0.40
_exptl_crystal_size_mid 0.36
_exptl_crystal_size_min 0.24
_refine_diff_density_max 0.077
_refine_diff_density_min -0.071
_refine_diff_density_rms 0.020
_refine_ls_extinction_coef 0.75(8)
_refine_ls_extinction_expression Fc^*^=kFc[1+0.001xFc^2^\l^3^/sin(2\q)]^-1/4^
_refine_ls_extinction_method SHELXL
_refine_ls_goodness_of_fit_ref 1.242
_refine_ls_hydrogen_treatment constr
_refine_ls_matrix_type full
_refine_ls_number_parameters 29
_refine_ls_number_reflns 104
_refine_ls_number_restraints 6
_refine_ls_restrained_S_all 1.205
_refine_ls_R_factor_all 0.0487
_refine_ls_R_factor_gt 0.0293
_refine_ls_shift/su_max 0.000
_refine_ls_shift/su_mean 0.000
_refine_ls_structure_factor_coef Fsqd
_refine_ls_weighting_details 'calc w=1/[\s^2^(Fo^2^)+(0.0000P)^2^+0.0680P] where P=(Fo^2^+2Fc^2^)/3'
_refine_ls_weighting_scheme calc
_refine_ls_wR_factor_gt 0.0445
_refine_ls_wR_factor_ref 0.0499
_reflns_number_gt 87
_reflns_number_total 104
_reflns_threshold_expression >2sigma(I)
_cod_data_source_file cg5b01475_si_002.cif
_cod_data_source_block phaseIV_2.39GPa
_cod_original_sg_symbol_H-M 'P 21/n'
_cod_database_code 4516578

loop_
_symmetry_equiv_pos_as_xyz
'x, y, z'
'-x+1/2, y+1/2, -z+1/2'
'-x, -y, -z'
'x-1/2, -y-1/2, z-1/2'

loop_
_atom_site_label
_atom_site_type_symbol
_atom_site_fract_x
_atom_site_fract_y
_atom_site_fract_z
_atom_site_U_iso_or_equiv
_atom_site_adp_type
_atom_site_occupancy
_atom_site_symmetry_multiplicity
_atom_site_calc_flag
_atom_site_refinement_flags
N1 N -0.1501(4) -0.0295(10) -0.0253(8) 0.026(2) Uani 1 1 d U
C2 C -0.0858(4) 0.1740(13) 0.1177(8) 0.029(2) Uani 1 1 d .
H2 H -0.1425 0.2996 0.2036 0.034 Uiso 1 1 calc R
C3 C -0.0635(4) -0.2045(10) -0.1427(7) 0.027(2) Uani 1 1 d .
H3 H -0.1043 -0.3503 -0.2436 0.032 Uiso 1 1 calc R

loop_
_atom_site_aniso_label
_atom_site_aniso_U_11
_atom_site_aniso_U_22
_atom_site_aniso_U_33
_atom_site_aniso_U_23
_atom_site_aniso_U_13
_atom_site_aniso_U_12
N1 0.031(3) 0.016(7) 0.0324(18) 0.001(2) 0.0010(15) 0.0010(15)
C2 0.028(3) 0.030(9) 0.0280(18) 0.001(3) 0.0075(15) 0.0111(16)
C3 0.039(3) 0.014(8) 0.025(2) -0.002(2) -0.0040(17) -0.0031(18)

loop_
_atom_type_symbol
_atom_type_description
_atom_type_scat_dispersion_real
_atom_type_scat_dispersion_imag
_atom_type_scat_source
C C 0.0033 0.0016 'International Tables Vol C Tables 4.2.6.8 and 6.1.1.4'
H H 0.0000 0.0000 'International Tables Vol C Tables 4.2.6.8 and 6.1.1.4'
N N 0.0061 0.0033 'International Tables Vol C Tables 4.2.6.8 and 6.1.1.4'

loop_
_geom_angle_atom_site_label_1
_geom_angle_atom_site_label_2
_geom_angle_atom_site_label_3
_geom_angle
_geom_angle_site_symmetry_3
C2 N1 C3 116.6(5) .
N1 C2 C3 121.9(6) 3
N1 C3 C2 121.6(5) 3

loop_
_geom_bond_atom_site_label_1
_geom_bond_atom_site_label_2
_geom_bond_distance
_geom_bond_site_symmetry_2
N1 C2 1.327(7) .
N1 C3 1.336(6) .
C2 C3 1.387(6) 3
C3 C2 1.387(6) 3
